data_7712567
loop_
_publ_author_name
'Anderson, Stephen N.'
'Elsberg, Josiah G. D.'
'Berreau, Lisa M.'

_publ_section_title
;
 Light-induced O<sub>2</sub>-dependent aliphatic carbon-carbon (C-C) bond
 cleavage in bipyridine-ligated Co(II) chlorodiketonate complexes.
;
_journal_name_full 'Dalton transactions (Cambridge, England : 2003)'
_journal_paper_doi 10.1039/d2dt03727k
_journal_year 2023
_chemical_formula_moiety 'C24 H22 Co N6, 2(Cl O4)'
_chemical_formula_sum 'C24 H22 Cl2 Co N6 O8'
_chemical_formula_weight 652.30
_space_group_crystal_system triclinic
_space_group_IT_number 2
_space_group_name_Hall '-P 1'
_space_group_name_H-M_alt 'P -1'
_atom_sites_solution_hydrogens geom
_atom_sites_solution_primary dual
_audit_creation_date 2022-08-12
_audit_creation_method
;
Olex2 1.3
(compiled 2020.11.12 svn.r5f609507 for OlexSys, GUI svn.r6408)
;
_audit_update_record
;
2022-08-12 deposited with the CCDC.	2023-02-23 downloaded from the CCDC.
;
_cell_angle_alpha 82.304(4)
_cell_angle_beta 83.219(4)
_cell_angle_gamma 61.217(7)
_cell_formula_units_Z 2
_cell_length_a 10.0272(8)
_cell_length_b 10.2270(6)
_cell_length_c 15.4354(6)
_cell_measurement_reflns_used 8610
_cell_measurement_temperature 100.00(10)
_cell_measurement_theta_max 30.2270
_cell_measurement_theta_min 2.2760
_cell_volume 1372.19(17)
_computing_cell_refinement 'CrysAlisPro 1.171.40.45a (Rigaku OD, 2019)'
_computing_data_collection 'CrysAlisPro 1.171.40.45a (Rigaku OD, 2019)'
_computing_data_reduction 'CrysAlisPro 1.171.40.45a (Rigaku OD, 2019)'
_computing_molecular_graphics 'Olex2 1.3 (Dolomanov et al., 2009)'
_computing_publication_material 'Olex2 1.3 (Dolomanov et al., 2009)'
_computing_structure_refinement 'SHELXL 2018/3 (Sheldrick, 2015)'
_computing_structure_solution 'ShelXT (Sheldrick, 2015)'
_diffrn_ambient_environment N~2~
_diffrn_ambient_temperature 100.00(10)
_diffrn_detector 'CCD plate'
_diffrn_detector_area_resol_mean 10.0000
_diffrn_detector_type 'Rigaku Saturn724+'
_diffrn_measured_fraction_theta_full 0.994
_diffrn_measured_fraction_theta_max 0.948
_diffrn_measurement_details
;
List of Runs (angles in degrees, time in seconds):

  # Type    Start    End  Width  t~exp~   \w     \q     \k     \f   Frames
#--------------------------------------------------------------------------
  1  \w     -5.00  34.00   0.50    6.16    --   20.00  54.00 170.30   78
  2  \w     71.00  96.00   0.50    6.16    --   20.00  54.00 170.30   50
  3  \w    -71.00 -17.00   0.50    6.16    --   20.00  54.00  30.00  108
  4  \w    -12.00  39.00   0.50    6.16    --   20.00  54.00  30.00  102
  5  \w     54.00 110.00   0.50    6.16    --   20.00  54.00  30.00  112
  6  \w    -71.00 110.00   0.50    6.16    --   20.00  54.00 -90.00  362
  7  \w    -69.00 -19.00   0.50    6.16    --   20.00  54.00 120.00  100
  8  \w     23.00  49.00   0.50    6.16    --   20.00  54.00 120.00   52
  9  \w     66.00 100.00   0.50    6.16    --   20.00  54.00 120.00   68
 10  \w    -35.00   9.00   0.50    6.16    --   20.00  54.00-120.00   88
 11  \w    -69.00  67.00   0.50    6.16    --   20.00  54.00 -30.00  272
 12  \w    -69.00  11.00   0.50    6.16    --   20.00  54.00  90.00  160
 13  \w     82.00 107.00   0.50    6.16    --   20.00  54.00  90.00   50
 14  \w    -16.00   9.00   0.50    6.16    --   20.00  54.00   0.00   50
 15  \w     53.00  78.00   0.50    6.16    --   20.00  54.00   0.00   50
 16  \w    -59.00 -34.00   0.50    6.16    --   20.00  54.00  60.00   50
 17  \w     40.00  65.00   0.50    6.16    --   20.00  54.00  60.00   50
 18  \w    -72.00  47.00   0.50    6.16    --   20.00  54.00-150.00  238
 19  \w    -66.00 -40.00   0.50    6.16    --   20.00  54.00 170.30   52
;
_diffrn_measurement_device 'two-circle diffractometer'
_diffrn_measurement_device_type 'XtaLAB Mini II'
_diffrn_measurement_method '\w scans'
_diffrn_measurement_specimen_support 'Mitegen 50um'
_diffrn_orient_matrix_type 'CrysAlisPro convention (1999,Acta A55,543-557)'
_diffrn_orient_matrix_UB_11 0.0558082000
_diffrn_orient_matrix_UB_12 -0.0728784000
_diffrn_orient_matrix_UB_13 0.0146869000
_diffrn_orient_matrix_UB_21 -0.0521574000
_diffrn_orient_matrix_UB_22 -0.0275727000
_diffrn_orient_matrix_UB_23 -0.0022334000
_diffrn_orient_matrix_UB_31 0.0265316000
_diffrn_orient_matrix_UB_32 -0.0154916000
_diffrn_orient_matrix_UB_33 -0.0440198000
_diffrn_radiation_collimation 0.3
_diffrn_radiation_monochromator graphite
_diffrn_radiation_probe x-ray
_diffrn_radiation_type 'Mo K\a'
_diffrn_radiation_wavelength 0.71073
_diffrn_reflns_av_R_equivalents 0.0350
_diffrn_reflns_av_unetI/netI 0.0448
_diffrn_reflns_Laue_measured_fraction_full 0.994
_diffrn_reflns_Laue_measured_fraction_max 0.948
_diffrn_reflns_limit_h_max 14
_diffrn_reflns_limit_h_min -14
_diffrn_reflns_limit_k_max 14
_diffrn_reflns_limit_k_min -14
_diffrn_reflns_limit_l_max 22
_diffrn_reflns_limit_l_min -21
_diffrn_reflns_number 25701
_diffrn_reflns_point_group_measured_fraction_full 0.994
_diffrn_reflns_point_group_measured_fraction_max 0.948
_diffrn_reflns_theta_full 25.242
_diffrn_reflns_theta_max 30.549
_diffrn_reflns_theta_min 2.281
_diffrn_source 'fine-focus sealed X-ray tube'
_diffrn_source_current 24.0
_diffrn_source_power 1.2
_diffrn_source_target Mo
_diffrn_source_type 'Rigaku (Mo) X-ray Source'
_diffrn_source_voltage 50.0
_exptl_absorpt_coefficient_mu 0.879
_exptl_absorpt_correction_T_max 0.941
_exptl_absorpt_correction_T_min 0.877
_exptl_absorpt_correction_type gaussian
_exptl_absorpt_process_details
;
CrysAlisPro 1.171.40.45a (Rigaku Oxford Diffraction, 2019)
Numerical absorption correction based on gaussian integration over
			a multifaceted crystal model
Empirical absorption correction using spherical harmonics,
 implemented in SCALE3 ABSPACK scaling algorithm.
;
_exptl_crystal_colour 'clear orangish orange'
_exptl_crystal_colour_lustre clear
_exptl_crystal_colour_modifier orangish
_exptl_crystal_colour_primary orange
_exptl_crystal_density_diffrn 1.579
_exptl_crystal_description prism
_exptl_crystal_F_000 666
_exptl_crystal_preparation 'Cobalt(II) hexahydrate perchlorate in acetonitrile with 2 eq of bpy stirred for 30 min.'
_exptl_crystal_recrystallization_method 'Slow diffusion with diethylether and acetonitrile'
_exptl_crystal_size_max 0.238
_exptl_crystal_size_mid 0.187
_exptl_crystal_size_min 0.122
_refine_diff_density_max 0.470
_refine_diff_density_min -0.488
_refine_diff_density_rms 0.078
_refine_ls_extinction_method none
_refine_ls_goodness_of_fit_ref 1.042
_refine_ls_hydrogen_treatment constr
_refine_ls_matrix_type full
_refine_ls_number_parameters 372
_refine_ls_number_reflns 7973
_refine_ls_number_restraints 0
_refine_ls_restrained_S_all 1.042
_refine_ls_R_factor_all 0.0533
_refine_ls_R_factor_gt 0.0363
_refine_ls_shift/su_max 0.002
_refine_ls_shift/su_mean 0.000
_refine_ls_structure_factor_coef Fsqd
_refine_ls_weighting_details 'w=1/[\s^2^(Fo^2^)+(0.0382P)^2^+0.4308P] where P=(Fo^2^+2Fc^2^)/3'
_refine_ls_weighting_scheme calc
_refine_ls_wR_factor_gt 0.0828
_refine_ls_wR_factor_ref 0.0885
_reflns_Friedel_coverage 0.000
_reflns_number_gt 6251
_reflns_number_total 7973
_reflns_threshold_expression 'I > 2\s(I)'
_cod_data_source_file d2dt03727k2.cif
_cod_data_source_block finalizetake3
_cod_database_code 7712567
_shelx_shelxl_version_number 2018/3
_chemical_oxdiff_formula 'Co1 Cl2 O8 N6 C24 H22'
_shelx_space_group_comment
;
The symmetry employed for this shelxl refinement is uniquely defined
by the following loop, which should always be used as a source of
symmetry information in preference to the above space-group names.
They are only intended as comments.
;
_reflns_odcompleteness_completeness 99.22
_reflns_odcompleteness_iscentric 1
_reflns_odcompleteness_theta 26.32
_olex2_refinement_description
;
1.a Aromatic/amide H refined with riding coordinates:
 C17(H17), C14(H14), C3(H3), C4(H4), C20(H20), C2(H2), C1(H1), C7(H7),
 C11(H11), C12(H12), C9(H9), C18(H18), C10(H10), C8(H8), C13(H13), C19(H19)
1.b Idealised Me refined as rotating group:
 C22(H22A,H22B,H22C), C24(H24A,H24B,H24C)
;
_ins_header
;
TITL Finalize Take 3 in P-1 
REM P-1 (#2 in standard setting)
CELL 0.71073  10.027216  10.226966  15.435400  82.3040  83.2195  61.2168
ZERR    2.00   0.000759   0.000635   0.000609   0.0041   0.0045   0.0070
LATT  1
SFAC C H N O Cl Co
UNIT 48.00 44.00 12.00 16.00 4.00 2.00
TREF
HKLF 4
END
;
_olex2_exptl_crystal_mounting_method 'Loop with paraton oil'
_olex2_submission_original_sample_id '[(bpy)2Co(II)(CH3CN)2](ClO4)2'
_olex2_submission_special_instructions 'No special instructions were received'
_oxdiff_exptl_absorpt_empirical_details
;
Empirical correction (ABSPACK) includes:
- Absorption correction using spherical harmonics
- Frame scaling
;
_oxdiff_exptl_absorpt_empirical_full_max 1.070
_oxdiff_exptl_absorpt_empirical_full_min 0.966

loop_
_space_group_symop_operation_xyz
'x, y, z'
'-x, -y, -z'

loop_
_atom_site_label
_atom_site_type_symbol
_atom_site_fract_x
_atom_site_fract_y
_atom_site_fract_z
_atom_site_U_iso_or_equiv
_atom_site_adp_type
_atom_site_occupancy
_atom_site_site_symmetry_order
_atom_site_calc_flag
_atom_site_refinement_flags_posn
_atom_site_refinement_flags_adp
_atom_site_refinement_flags_occupancy
_atom_site_disorder_assembly
_atom_site_disorder_group
Co1 Co 0.53212(3) 0.44371(2) 0.75383(2) 0.01372(6) Uani 1 1 d . . . . .
Cl2 Cl 0.80417(5) 0.86193(5) 0.13868(3) 0.01905(9) Uani 1 1 d . . . . .
Cl1 Cl 0.88028(5) 0.81529(5) 0.63415(3) 0.01879(9) Uani 1 1 d . . . . .
O6 O 0.94518(15) 0.86682(15) 0.13726(9) 0.0263(3) Uani 1 1 d . . . . .
O3 O 1.03221(15) 0.79487(15) 0.63621(10) 0.0279(3) Uani 1 1 d . . . . .
O1 O 0.76999(15) 0.96971(15) 0.64622(9) 0.0275(3) Uani 1 1 d . . . . .
O8 O 0.70288(16) 0.93812(16) 0.21098(9) 0.0285(3) Uani 1 1 d . . . . .
O7 O 0.73189(16) 0.93512(16) 0.05750(9) 0.0288(3) Uani 1 1 d . . . . .
O2 O 0.86162(17) 0.77948(16) 0.55088(9) 0.0292(3) Uani 1 1 d . . . . .
O4 O 0.85438(17) 0.71889(16) 0.70321(9) 0.0313(3) Uani 1 1 d . . . . .
N4 N 0.33102(16) 0.57690(15) 0.82959(9) 0.0144(3) Uani 1 1 d . . . . .
O5 O 0.83364(18) 0.70886(15) 0.14732(10) 0.0341(4) Uani 1 1 d . . . . .
N3 N 0.61612(16) 0.51018(15) 0.85003(9) 0.0158(3) Uani 1 1 d . . . . .
N1 N 0.48784(16) 0.63624(15) 0.66554(9) 0.0142(3) Uani 1 1 d . . . . .
N6 N 0.75430(18) 0.31154(17) 0.69520(10) 0.0204(3) Uani 1 1 d . . . . .
N2 N 0.41449(16) 0.42228(15) 0.65545(9) 0.0152(3) Uani 1 1 d . . . . .
N5 N 0.56653(18) 0.23612(16) 0.82382(10) 0.0206(3) Uani 1 1 d . . . . .
C5 C 0.40151(18) 0.65839(18) 0.59898(11) 0.0136(3) Uani 1 1 d . . . . .
C6 C 0.36275(18) 0.53735(18) 0.59252(10) 0.0135(3) Uani 1 1 d . . . . .
C15 C 0.5083(2) 0.61164(18) 0.90266(11) 0.0148(3) Uani 1 1 d . . . . .
C16 C 0.34794(19) 0.65195(18) 0.88944(11) 0.0145(3) Uani 1 1 d . . . . .
C17 C 0.2240(2) 0.7572(2) 0.93531(12) 0.0208(4) Uani 1 1 d . . . . .
H17 H 0.238369 0.808443 0.975660 0.025 Uiso 1 1 calc R U . . .
C14 C 0.5472(2) 0.67085(19) 0.96454(11) 0.0184(3) Uani 1 1 d . . . . .
H14 H 0.471555 0.741151 0.999458 0.022 Uiso 1 1 calc R U . . .
C3 C 0.3944(2) 0.89411(19) 0.55255(12) 0.0186(4) Uani 1 1 d . . . . .
H3 H 0.362767 0.980834 0.514552 0.022 Uiso 1 1 calc R U . . .
C4 C 0.35258(19) 0.78708(19) 0.54153(11) 0.0169(3) Uani 1 1 d . . . . .
H4 H 0.292358 0.801136 0.496165 0.020 Uiso 1 1 calc R U . . .
C23 C 0.8747(2) 0.2223(2) 0.67551(11) 0.0182(3) Uani 1 1 d . . . . .
C21 C 0.5956(2) 0.11374(19) 0.84099(11) 0.0167(3) Uani 1 1 d . . . . .
C20 C 0.1897(2) 0.60441(19) 0.81640(11) 0.0182(3) Uani 1 1 d . . . . .
H20 H 0.177496 0.552507 0.775557 0.022 Uiso 1 1 calc R U . . .
C2 C 0.4836(2) 0.87115(19) 0.62039(12) 0.0182(3) Uani 1 1 d . . . . .
H2 H 0.512846 0.941783 0.629110 0.022 Uiso 1 1 calc R U . . .
C1 C 0.5284(2) 0.74039(19) 0.67503(11) 0.0175(3) Uani 1 1 d . . . . .
H1 H 0.589392 0.723985 0.720446 0.021 Uiso 1 1 calc R U . . .
C7 C 0.2774(2) 0.5422(2) 0.52709(11) 0.0188(4) Uani 1 1 d . . . . .
H7 H 0.244324 0.621928 0.483951 0.023 Uiso 1 1 calc R U . . .
C11 C 0.7635(2) 0.4676(2) 0.85996(12) 0.0201(4) Uani 1 1 d . . . . .
H11 H 0.837802 0.398130 0.824077 0.024 Uiso 1 1 calc R U . . .
C12 C 0.8091(2) 0.5225(2) 0.92106(12) 0.0213(4) Uani 1 1 d . . . . .
H12 H 0.911931 0.490695 0.926057 0.026 Uiso 1 1 calc R U . . .
C9 C 0.2924(2) 0.3111(2) 0.59108(12) 0.0220(4) Uani 1 1 d . . . . .
H9 H 0.268940 0.233247 0.592512 0.026 Uiso 1 1 calc R U . . .
C22 C 0.6319(2) -0.04159(18) 0.86250(12) 0.0201(4) Uani 1 1 d . . . . .
H22A H 0.688624 -0.098101 0.813796 0.024 Uiso 1 1 calc R U . . .
H22B H 0.539272 -0.048457 0.875094 0.024 Uiso 1 1 calc R U . . .
H22C H 0.691840 -0.081209 0.912877 0.024 Uiso 1 1 calc R U . . .
C18 C 0.0787(2) 0.7857(2) 0.92080(13) 0.0237(4) Uani 1 1 d . . . . .
H18 H -0.005864 0.856688 0.950799 0.028 Uiso 1 1 calc R U . . .
C10 C 0.3787(2) 0.3120(2) 0.65402(12) 0.0202(4) Uani 1 1 d . . . . .
H10 H 0.413670 0.232651 0.697355 0.024 Uiso 1 1 calc R U . . .
C8 C 0.2413(2) 0.4275(2) 0.52596(12) 0.0212(4) Uani 1 1 d . . . . .
H8 H 0.183920 0.429041 0.482316 0.025 Uiso 1 1 calc R U . . .
C13 C 0.6994(2) 0.6253(2) 0.97457(12) 0.0211(4) Uani 1 1 d . . . . .
H13 H 0.727114 0.663404 1.016639 0.025 Uiso 1 1 calc R U . . .
C24 C 1.0269(2) 0.1112(2) 0.64858(13) 0.0237(4) Uani 1 1 d . . . . .
H24A H 1.053608 0.140042 0.590079 0.028 Uiso 1 1 calc R U . . .
H24B H 1.029789 0.015715 0.650138 0.028 Uiso 1 1 calc R U . . .
H24C H 1.098257 0.104160 0.687678 0.028 Uiso 1 1 calc R U . . .
C19 C 0.0611(2) 0.7070(2) 0.86111(12) 0.0221(4) Uani 1 1 d . . . . .
H19 H -0.035293 0.722462 0.851029 0.026 Uiso 1 1 calc R U . . .

loop_
_atom_site_aniso_label
_atom_site_aniso_U_11
_atom_site_aniso_U_22
_atom_site_aniso_U_33
_atom_site_aniso_U_23
_atom_site_aniso_U_13
_atom_site_aniso_U_12
Co1 0.01606(12) 0.01230(11) 0.01186(12) -0.00109(8) -0.00239(8) -0.00563(9)
Cl2 0.0190(2) 0.0193(2) 0.0178(2) -0.00332(15) -0.00261(16) -0.00748(16)
Cl1 0.0186(2) 0.0205(2) 0.0185(2) -0.00272(15) -0.00350(16) -0.00948(16)
O6 0.0186(7) 0.0287(7) 0.0323(8) -0.0030(6) -0.0040(6) -0.0112(6)
O3 0.0167(7) 0.0289(7) 0.0396(9) -0.0072(6) -0.0023(6) -0.0109(6)
O1 0.0223(7) 0.0203(7) 0.0340(8) -0.0075(6) -0.0028(6) -0.0041(6)
O8 0.0240(7) 0.0368(8) 0.0205(7) -0.0115(6) 0.0014(6) -0.0096(6)
O7 0.0255(7) 0.0365(8) 0.0185(7) 0.0007(6) -0.0067(6) -0.0095(6)
O2 0.0409(9) 0.0289(7) 0.0212(7) -0.0055(6) -0.0089(6) -0.0170(7)
O4 0.0376(8) 0.0343(8) 0.0276(8) 0.0062(6) -0.0061(6) -0.0227(7)
N4 0.0170(7) 0.0136(7) 0.0131(7) -0.0006(5) -0.0019(5) -0.0076(6)
O5 0.0394(9) 0.0207(7) 0.0450(10) -0.0034(6) -0.0045(7) -0.0158(7)
N3 0.0171(7) 0.0146(7) 0.0140(7) -0.0009(5) -0.0027(5) -0.0059(6)
N1 0.0151(7) 0.0149(7) 0.0133(7) -0.0011(5) -0.0016(5) -0.0075(6)
N6 0.0223(8) 0.0199(7) 0.0158(8) -0.0008(6) -0.0016(6) -0.0074(6)
N2 0.0184(7) 0.0142(7) 0.0134(7) -0.0015(5) -0.0023(5) -0.0078(6)
N5 0.0257(8) 0.0171(7) 0.0161(8) -0.0007(6) -0.0029(6) -0.0076(6)
C5 0.0125(7) 0.0147(8) 0.0127(8) -0.0022(6) 0.0008(6) -0.0059(6)
C6 0.0126(7) 0.0146(8) 0.0119(8) -0.0019(6) 0.0000(6) -0.0052(6)
C15 0.0203(8) 0.0129(7) 0.0116(8) 0.0014(6) -0.0019(6) -0.0085(7)
C16 0.0189(8) 0.0124(7) 0.0121(8) 0.0006(6) -0.0012(6) -0.0076(6)
C17 0.0234(9) 0.0177(8) 0.0204(9) -0.0052(7) 0.0015(7) -0.0089(7)
C14 0.0252(9) 0.0159(8) 0.0157(8) -0.0029(6) -0.0029(7) -0.0101(7)
C3 0.0187(9) 0.0138(8) 0.0206(9) 0.0022(6) 0.0000(7) -0.0067(7)
C4 0.0163(8) 0.0178(8) 0.0151(8) 0.0012(6) -0.0034(6) -0.0070(7)
C23 0.0220(9) 0.0201(9) 0.0146(8) -0.0007(6) -0.0032(7) -0.0114(7)
C21 0.0172(8) 0.0176(8) 0.0122(8) -0.0017(6) -0.0005(6) -0.0058(7)
C20 0.0183(8) 0.0199(8) 0.0166(9) 0.0006(6) -0.0046(7) -0.0090(7)
C2 0.0206(9) 0.0166(8) 0.0202(9) -0.0022(6) 0.0014(7) -0.0114(7)
C1 0.0199(9) 0.0192(8) 0.0169(9) -0.0012(6) -0.0023(7) -0.0119(7)
C7 0.0199(9) 0.0198(9) 0.0162(9) -0.0002(6) -0.0053(7) -0.0084(7)
C11 0.0173(9) 0.0189(9) 0.0210(9) -0.0008(7) -0.0056(7) -0.0055(7)
C12 0.0228(9) 0.0205(9) 0.0226(10) 0.0032(7) -0.0099(7) -0.0112(7)
C9 0.0265(10) 0.0216(9) 0.0243(10) -0.0066(7) -0.0012(8) -0.0154(8)
C22 0.0206(9) 0.0140(8) 0.0215(9) 0.0014(6) -0.0034(7) -0.0053(7)
C18 0.0190(9) 0.0209(9) 0.0235(10) -0.0031(7) 0.0033(7) -0.0040(7)
C10 0.0283(10) 0.0171(8) 0.0189(9) -0.0012(6) -0.0027(7) -0.0135(7)
C8 0.0205(9) 0.0231(9) 0.0213(9) -0.0062(7) -0.0047(7) -0.0095(7)
C13 0.0304(10) 0.0193(9) 0.0192(9) 0.0017(7) -0.0088(7) -0.0155(8)
C24 0.0183(9) 0.0266(10) 0.0246(10) -0.0088(7) 0.0012(7) -0.0082(8)
C19 0.0165(9) 0.0255(10) 0.0207(9) 0.0005(7) -0.0014(7) -0.0078(7)

loop_
_atom_type_symbol
_atom_type_description
_atom_type_scat_dispersion_real
_atom_type_scat_dispersion_imag
_atom_type_scat_source
C C 0.0033 0.0016 'International Tables Vol C Tables 4.2.6.8 and 6.1.1.4'
H H 0.0000 0.0000 'International Tables Vol C Tables 4.2.6.8 and 6.1.1.4'
N N 0.0061 0.0033 'International Tables Vol C Tables 4.2.6.8 and 6.1.1.4'
O O 0.0106 0.0060 'International Tables Vol C Tables 4.2.6.8 and 6.1.1.4'
Cl Cl 0.1484 0.1585 'International Tables Vol C Tables 4.2.6.8 and 6.1.1.4'
Co Co 0.3494 0.9721 'International Tables Vol C Tables 4.2.6.8 and 6.1.1.4'

loop_
_exptl_crystal_face_index_h
_exptl_crystal_face_index_k
_exptl_crystal_face_index_l
_exptl_crystal_face_perp_dist
1 -1 -2 0.0525
8 -5 9 0.0771
-1 -9 -17 0.0687
-1 9 17 0.0802
0 -12 6 0.0898
9 8 18 0.0906
-5 7 13 0.0800
-1 0 0 0.0911
-1 0 -1 0.1111
0 2 -1 0.1028
-1 -2 1 0.0932
1 2 -1 0.0893
-1 -1 2 0.0997
1 9 17 0.0830
-1 -2 -2 0.0870
1 1 -1 0.0790
-2 -2 1 0.1064
-2 -2 -1 0.0905
2 1 -2 0.0588
-2 -1 1 0.1021
2 1 -1 0.0648
1 1 -2 0.0861
-2 -1 0 0.0924
-2 -1 -1 0.0994
-2 -1 -2 0.1113
0 1 0 0.1010
-1 0 1 0.0906
11 11 -6 0.0761
1 0 -1 0.0317
1 2 2 0.0986
-7 -14 0 0.0865
-2 1 0 0.0951
0 0 1 0.0941
1 1 22 0.0911
1 -8 -17 0.0616
9 -4 9 0.0771
-2 1 -2 0.1092
-9 4 8 0.0816
-7 -14 -7 0.0820

loop_
_geom_angle_atom_site_label_1
_geom_angle_atom_site_label_2
_geom_angle_atom_site_label_3
_geom_angle
_geom_angle_site_symmetry_1
_geom_angle_site_symmetry_3
_geom_angle_publ_flag
N4 Co1 N6 170.27(6) . . ?
N4 Co1 N5 94.82(6) . . ?
N3 Co1 N4 77.22(6) . . ?
N3 Co1 N1 94.48(5) . . ?
N3 Co1 N6 93.24(6) . . ?
N3 Co1 N2 168.65(5) . . ?
N3 Co1 N5 95.74(6) . . ?
N1 Co1 N4 88.68(5) . . ?
N1 Co1 N6 94.04(6) . . ?
N1 Co1 N5 169.70(6) . . ?
N6 Co1 N5 84.11(6) . . ?
N2 Co1 N4 94.69(6) . . ?
N2 Co1 N1 77.20(5) . . ?
N2 Co1 N6 95.02(6) . . ?
N2 Co1 N5 92.84(6) . . ?
O6 Cl2 O8 110.35(8) . . ?
O6 Cl2 O7 109.25(9) . . ?
O6 Cl2 O5 109.69(9) . . ?
O8 Cl2 O7 109.00(8) . . ?
O5 Cl2 O8 109.47(9) . . ?
O5 Cl2 O7 109.06(9) . . ?
O3 Cl1 O1 109.86(8) . . ?
O3 Cl1 O2 109.68(9) . . ?
O3 Cl1 O4 109.63(9) . . ?
O2 Cl1 O1 108.90(8) . . ?
O2 Cl1 O4 109.52(9) . . ?
O4 Cl1 O1 109.24(9) . . ?
C16 N4 Co1 115.65(11) . . ?
C20 N4 Co1 125.64(12) . . ?
C20 N4 C16 118.29(15) . . ?
C15 N3 Co1 115.51(11) . . ?
C11 N3 Co1 126.18(12) . . ?
C11 N3 C15 118.21(15) . . ?
C5 N1 Co1 115.72(11) . . ?
C1 N1 Co1 125.34(12) . . ?
C1 N1 C5 118.72(14) . . ?
C23 N6 Co1 167.99(14) . . ?
C6 N2 Co1 115.48(11) . . ?
C10 N2 Co1 126.15(12) . . ?
C10 N2 C6 118.19(15) . . ?
C21 N5 Co1 163.10(14) . . ?
N1 C5 C6 115.39(14) . . ?
N1 C5 C4 121.38(15) . . ?
C4 C5 C6 123.22(15) . . ?
N2 C6 C5 115.86(14) . . ?
N2 C6 C7 121.74(15) . . ?
C7 C6 C5 122.39(15) . . ?
N3 C15 C16 115.54(15) . . ?
N3 C15 C14 121.42(16) . . ?
C14 C15 C16 123.04(15) . . ?
N4 C16 C15 115.18(14) . . ?
N4 C16 C17 121.74(16) . . ?
C17 C16 C15 123.08(16) . . ?
C16 C17 H17 120.2 . . ?
C18 C17 C16 119.57(17) . . ?
C18 C17 H17 120.2 . . ?
C15 C14 H14 120.1 . . ?
C15 C14 C13 119.83(16) . . ?
C13 C14 H14 120.1 . . ?
C4 C3 H3 120.3 . . ?
C2 C3 H3 120.3 . . ?
C2 C3 C4 119.45(16) . . ?
C5 C4 H4 120.4 . . ?
C3 C4 C5 119.22(16) . . ?
C3 C4 H4 120.4 . . ?
N6 C23 C24 178.7(2) . . ?
N5 C21 C22 179.7(2) . . ?
N4 C20 H20 118.6 . . ?
N4 C20 C19 122.74(17) . . ?
C19 C20 H20 118.6 . . ?
C3 C2 H2 120.9 . . ?
C3 C2 C1 118.23(16) . . ?
C1 C2 H2 120.9 . . ?
N1 C1 C2 122.98(16) . . ?
N1 C1 H1 118.5 . . ?
C2 C1 H1 118.5 . . ?
C6 C7 H7 120.2 . . ?
C6 C7 C8 119.69(16) . . ?
C8 C7 H7 120.2 . . ?
N3 C11 H11 118.6 . . ?
N3 C11 C12 122.87(17) . . ?
C12 C11 H11 118.6 . . ?
C11 C12 H12 120.6 . . ?
C13 C12 C11 118.86(17) . . ?
C13 C12 H12 120.6 . . ?
C10 C9 H9 120.5 . . ?
C10 C9 C8 119.05(17) . . ?
C8 C9 H9 120.5 . . ?
C21 C22 H22A 109.5 . . ?
C21 C22 H22B 109.5 . . ?
C21 C22 H22C 109.5 . . ?
H22A C22 H22B 109.5 . . ?
H22A C22 H22C 109.5 . . ?
H22B C22 H22C 109.5 . . ?
C17 C18 H18 120.6 . . ?
C19 C18 C17 118.87(17) . . ?
C19 C18 H18 120.6 . . ?
N2 C10 C9 122.86(17) . . ?
N2 C10 H10 118.6 . . ?
C9 C10 H10 118.6 . . ?
C7 C8 H8 120.8 . . ?
C9 C8 C7 118.46(17) . . ?
C9 C8 H8 120.8 . . ?
C14 C13 H13 120.6 . . ?
C12 C13 C14 118.81(17) . . ?
C12 C13 H13 120.6 . . ?
C23 C24 H24A 109.5 . . ?
C23 C24 H24B 109.5 . . ?
C23 C24 H24C 109.5 . . ?
H24A C24 H24B 109.5 . . ?
H24A C24 H24C 109.5 . . ?
H24B C24 H24C 109.5 . . ?
C20 C19 H19 120.6 . . ?
C18 C19 C20 118.77(17) . . ?
C18 C19 H19 120.6 . . ?

loop_
_geom_bond_atom_site_label_1
_geom_bond_atom_site_label_2
_geom_bond_distance
_geom_bond_site_symmetry_2
_geom_bond_publ_flag
Co1 N4 2.1246(14) . ?
Co1 N3 2.1198(15) . ?
Co1 N1 2.1245(14) . ?
Co1 N6 2.1356(16) . ?
Co1 N2 2.1228(14) . ?
Co1 N5 2.1358(15) . ?
Cl2 O6 1.4362(14) . ?
Cl2 O8 1.4447(13) . ?
Cl2 O7 1.4480(13) . ?
Cl2 O5 1.4365(14) . ?
Cl1 O3 1.4384(14) . ?
Cl1 O1 1.4492(13) . ?
Cl1 O2 1.4388(14) . ?
Cl1 O4 1.4405(14) . ?
N4 C16 1.350(2) . ?
N4 C20 1.340(2) . ?
N3 C15 1.358(2) . ?
N3 C11 1.346(2) . ?
N1 C5 1.347(2) . ?
N1 C1 1.339(2) . ?
N6 C23 1.144(2) . ?
N2 C6 1.350(2) . ?
N2 C10 1.341(2) . ?
N5 C21 1.140(2) . ?
C5 C6 1.483(2) . ?
C5 C4 1.388(2) . ?
C6 C7 1.380(2) . ?
C15 C16 1.488(2) . ?
C15 C14 1.379(2) . ?
C16 C17 1.383(2) . ?
C17 H17 0.9300 . ?
C17 C18 1.382(3) . ?
C14 H14 0.9300 . ?
C14 C13 1.387(3) . ?
C3 H3 0.9300 . ?
C3 C4 1.383(2) . ?
C3 C2 1.380(2) . ?
C4 H4 0.9300 . ?
C23 C24 1.449(2) . ?
C21 C22 1.448(2) . ?
C20 H20 0.9300 . ?
C20 C19 1.386(2) . ?
C2 H2 0.9300 . ?
C2 C1 1.382(2) . ?
C1 H1 0.9300 . ?
C7 H7 0.9300 . ?
C7 C8 1.386(2) . ?
C11 H11 0.9300 . ?
C11 C12 1.380(3) . ?
C12 H12 0.9300 . ?
C12 C13 1.379(3) . ?
C9 H9 0.9300 . ?
C9 C10 1.379(3) . ?
C9 C8 1.380(3) . ?
C22 H22A 0.9600 . ?
C22 H22B 0.9600 . ?
C22 H22C 0.9600 . ?
C18 H18 0.9300 . ?
C18 C19 1.379(3) . ?
C10 H10 0.9300 . ?
C8 H8 0.9300 . ?
C13 H13 0.9300 . ?
C24 H24A 0.9600 . ?
C24 H24B 0.9600 . ?
C24 H24C 0.9600 . ?
C19 H19 0.9300 . ?

loop_
_geom_hbond_atom_site_label_D
_geom_hbond_atom_site_label_H
_geom_hbond_atom_site_label_A
_geom_hbond_distance_DH
_geom_hbond_distance_HA
_geom_hbond_distance_DA
_geom_hbond_angle_DHA
_geom_hbond_site_symmetry_A
_geom_hbond_publ_flag
C11 H11 O6 0.93 2.57 3.256(2) 130.5 2_766 yes
C22 H22A O4 0.96 2.52 3.475(2) 171.1 1_545 yes
C22 H22B O8 0.96 2.58 3.291(2) 131.1 2_666 yes
C22 H22B O7 0.96 2.54 3.389(2) 147.9 2_666 yes
C22 H22C O7 0.96 2.36 3.227(2) 150.7 1_546 yes
C10 H10 N5 0.93 2.63 3.199(2) 119.7 . yes
C24 H24A O2 0.96 2.43 3.383(2) 173.9 2_766 yes
C24 H24B O3 0.96 2.29 3.241(2) 173.1 1_545 yes
C24 H24C O8 0.96 2.52 3.474(2) 175.1 2_766 yes

loop_
_geom_torsion_atom_site_label_1
_geom_torsion_atom_site_label_2
_geom_torsion_atom_site_label_3
_geom_torsion_atom_site_label_4
_geom_torsion
_geom_torsion_site_symmetry_1
_geom_torsion_site_symmetry_2
_geom_torsion_site_symmetry_3
_geom_torsion_site_symmetry_4
_geom_torsion_publ_flag
Co1 N4 C16 C15 -9.07(18) . . . . ?
Co1 N4 C16 C17 171.64(13) . . . . ?
Co1 N4 C20 C19 -171.75(13) . . . . ?
Co1 N3 C15 C16 4.52(18) . . . . ?
Co1 N3 C15 C14 -176.17(13) . . . . ?
Co1 N3 C11 C12 176.10(13) . . . . ?
Co1 N1 C5 C6 -5.61(18) . . . . ?
Co1 N1 C5 C4 173.96(12) . . . . ?
Co1 N1 C1 C2 -173.33(13) . . . . ?
Co1 N2 C6 C5 2.66(18) . . . . ?
Co1 N2 C6 C7 -176.53(13) . . . . ?
Co1 N2 C10 C9 175.18(13) . . . . ?
N4 C16 C17 C18 0.9(3) . . . . ?
N4 C20 C19 C18 0.9(3) . . . . ?
N3 C15 C16 N4 3.0(2) . . . . ?
N3 C15 C16 C17 -177.70(15) . . . . ?
N3 C15 C14 C13 -0.8(3) . . . . ?
N3 C11 C12 C13 0.1(3) . . . . ?
N1 C5 C6 N2 2.0(2) . . . . ?
N1 C5 C6 C7 -178.85(15) . . . . ?
N1 C5 C4 C3 0.5(2) . . . . ?
N2 C6 C7 C8 0.9(3) . . . . ?
C5 N1 C1 C2 1.1(3) . . . . ?
C5 C6 C7 C8 -178.19(16) . . . . ?
C6 N2 C10 C9 0.3(3) . . . . ?
C6 C5 C4 C3 -179.96(15) . . . . ?
C6 C7 C8 C9 0.0(3) . . . . ?
C15 N3 C11 C12 0.0(3) . . . . ?
C15 C16 C17 C18 -178.38(16) . . . . ?
C15 C14 C13 C12 0.9(3) . . . . ?
C16 N4 C20 C19 0.4(2) . . . . ?
C16 C15 C14 C13 178.46(15) . . . . ?
C16 C17 C18 C19 0.5(3) . . . . ?
C17 C18 C19 C20 -1.4(3) . . . . ?
C14 C15 C16 N4 -176.28(15) . . . . ?
C14 C15 C16 C17 3.0(3) . . . . ?
C3 C2 C1 N1 -0.7(3) . . . . ?
C4 C5 C6 N2 -177.60(15) . . . . ?
C4 C5 C6 C7 1.6(3) . . . . ?
C4 C3 C2 C1 0.2(3) . . . . ?
C20 N4 C16 C15 177.96(14) . . . . ?
C20 N4 C16 C17 -1.3(2) . . . . ?
C2 C3 C4 C5 -0.1(3) . . . . ?
C1 N1 C5 C6 179.47(14) . . . . ?
C1 N1 C5 C4 -1.0(2) . . . . ?
C11 N3 C15 C16 -178.97(14) . . . . ?
C11 N3 C15 C14 0.3(2) . . . . ?
C11 C12 C13 C14 -0.6(3) . . . . ?
C10 N2 C6 C5 178.10(15) . . . . ?
C10 N2 C6 C7 -1.1(2) . . . . ?
C10 C9 C8 C7 -0.8(3) . . . . ?
C8 C9 C10 N2 0.7(3) . . . . ?

loop_
_exptl_oxdiff_crystal_face_indexfrac_h
_exptl_oxdiff_crystal_face_indexfrac_k
_exptl_oxdiff_crystal_face_indexfrac_l
_exptl_oxdiff_crystal_face_x
_exptl_oxdiff_crystal_face_y
_exptl_oxdiff_crystal_face_z
0.9983 -1.0011 -1.9962 0.0994 -0.0200 0.1299
7.9894 -5.0040 9.0002 0.9427 -0.2988 -0.1067
-1.0060 -9.0051 -16.9728 0.3509 0.3387 0.8600
-0.9922 9.0061 16.9716 -0.4625 -0.2345 -0.9129
-0.0086 -12.0030 6.0056 0.9625 0.3180 -0.0786
8.9982 8.0012 17.9777 0.1831 -0.7301 -0.6766
-4.9901 7.0067 12.9755 -0.5986 0.0381 -0.8121
-0.9991 0.0005 -0.0006 -0.0558 0.0521 -0.0265
-0.9991 0.0003 -0.9995 -0.0705 0.0543 0.0175
0.0014 2.0005 -1.0009 -0.1604 -0.0530 0.0131
-1.0005 -2.0000 1.0003 0.1046 0.1051 -0.0396
1.0005 2.0000 -1.0003 -0.1046 -0.1051 0.0396
-0.9998 -0.9995 1.9982 0.0464 0.0752 -0.0990
1.0060 9.0051 16.9728 -0.3509 -0.3387 -0.8600
-1.0006 -2.0005 -1.9964 0.0606 0.1118 0.0923
0.9998 0.9997 -0.9993 -0.0317 -0.0775 0.0550
-1.9997 -1.9995 0.9997 0.0488 0.1572 -0.0661
-1.9997 -1.9999 -0.9981 0.0195 0.1617 0.0219
1.9989 0.9991 -1.9976 0.0094 -0.1273 0.1255
-1.9989 -0.9992 0.9987 -0.0241 0.1296 -0.0815
1.9989 0.9992 -0.9987 0.0241 -0.1296 0.0815
0.9998 0.9995 -1.9982 -0.0464 -0.0752 0.0990
-1.9989 -0.9994 -0.0002 -0.0387 0.1318 -0.0375
-1.9990 -0.9995 -0.9991 -0.0534 0.1341 0.0064
-1.9990 -0.9997 -1.9980 -0.0680 0.1363 0.0504
0.0007 1.0003 -0.0010 -0.0729 -0.0276 -0.0154
-0.9991 0.0006 0.9983 -0.0411 0.0499 -0.0705
10.9981 10.9974 -5.9977 -0.2758 -0.8635 0.3854
0.9991 -0.0006 -0.9983 0.0411 -0.0499 0.0705
1.0006 2.0005 1.9964 -0.0606 -0.1118 -0.0923
-7.0040 -14.0013 0.0099 0.6297 0.7513 0.0306
-1.9975 1.0013 -0.0023 -0.1845 0.0766 -0.0684
0.0000 0.0002 0.9989 0.0147 -0.0022 -0.0440
1.0003 1.0033 21.9754 0.3055 -0.1289 -0.9564
0.9929 -8.0058 -16.9726 0.3896 0.2069 0.8975
8.9892 -4.0041 8.9998 0.9257 -0.3785 -0.0956
-1.9975 1.0010 -2.0001 -0.2138 0.0811 0.0195
-8.9888 4.0068 7.9815 -0.6764 0.3405 -0.6519
-7.0041 -14.0024 -6.9825 0.5270 0.7670 0.3385
